data_7029807
loop_
_publ_author_name
'Zhang, Lei'
'Kuang, Xiaofei'
'Wu, Xiaoyuan'
'Yang, Wenbin'
'Lu, Canzhong'

_publ_section_title
;
 Supramolecular interactions induced hinge-like motion of a metal-organic
 framework accompanied by anisotropic thermal expansion.
;
_journal_issue 19
_journal_name_full 'Dalton transactions (Cambridge, England : 2003)'
_journal_page_first 7146
_journal_page_last 7152
_journal_paper_doi 10.1039/c3dt53580k
_journal_volume 43
_journal_year 2014
_chemical_formula_sum 'C72 H48 Ag4 Mo8 N24 O26'
_chemical_formula_weight 2864.34
_chemical_name_systematic
; 
 ? 
;
_space_group_IT_number 15
_symmetry_cell_setting monoclinic
_symmetry_space_group_name_Hall '-C 2yc'
_symmetry_space_group_name_H-M 'C 1 2/c 1'
_atom_sites_solution_hydrogens geom
_atom_sites_solution_primary direct
_atom_sites_solution_secondary difmap
_audit_creation_method SHELXL-97
_cell_angle_alpha 90.00
_cell_angle_beta 115.305(3)
_cell_angle_gamma 90.00
_cell_formula_units_Z 4
_cell_length_a 22.0572(6)
_cell_length_b 16.3893(3)
_cell_length_c 25.6030(7)
_cell_measurement_reflns_used 10252
_cell_measurement_temperature 220.01(10)
_cell_measurement_theta_max 29.2790
_cell_measurement_theta_min 3.2270
_cell_volume 8367.4(4)
_computing_structure_refinement 'SHELXL-97 (Sheldrick, 1997)'
_computing_structure_solution 'SHELXS-97 (Sheldrick, 1990)'
_diffrn_ambient_temperature 220.01(10)
_diffrn_detector_area_resol_mean 10.3503
_diffrn_measured_fraction_theta_full 0.957
_diffrn_measured_fraction_theta_max 0.957
_diffrn_measurement_device_type 'SuperNova, Dual, Cu at zero, Atlas'
_diffrn_measurement_method '\w scans'
_diffrn_radiation_monochromator mirror
_diffrn_radiation_source 'SuperNova (Mo) X-ray Source'
_diffrn_radiation_type MoK\a
_diffrn_radiation_wavelength 0.71073
_diffrn_reflns_av_R_equivalents 0.0278
_diffrn_reflns_av_sigmaI/netI 0.0339
_diffrn_reflns_limit_h_max 26
_diffrn_reflns_limit_h_min -26
_diffrn_reflns_limit_k_max 19
_diffrn_reflns_limit_k_min -14
_diffrn_reflns_limit_l_max 30
_diffrn_reflns_limit_l_min -27
_diffrn_reflns_number 18062
_diffrn_reflns_theta_full 25.00
_diffrn_reflns_theta_max 25.00
_diffrn_reflns_theta_min 3.07
_exptl_absorpt_coefficient_mu 2.161
_exptl_absorpt_correction_T_max 1.00000
_exptl_absorpt_correction_T_min 0.61652
_exptl_absorpt_correction_type multi-scan
_exptl_crystal_colour brown
_exptl_crystal_density_diffrn 2.274
_exptl_crystal_density_method 'not measured'
_exptl_crystal_description block-like
_exptl_crystal_F_000 5520
_exptl_crystal_size_max 0.31
_exptl_crystal_size_mid 0.12
_exptl_crystal_size_min 0.08
_refine_diff_density_max 1.400
_refine_diff_density_min -1.362
_refine_diff_density_rms 0.120
_refine_ls_extinction_method none
_refine_ls_goodness_of_fit_ref 1.063
_refine_ls_hydrogen_treatment constr
_refine_ls_matrix_type full
_refine_ls_number_parameters 605
_refine_ls_number_reflns 7069
_refine_ls_number_restraints 0
_refine_ls_restrained_S_all 1.063
_refine_ls_R_factor_all 0.0396
_refine_ls_R_factor_gt 0.0324
_refine_ls_shift/su_max 0.002
_refine_ls_shift/su_mean 0.000
_refine_ls_structure_factor_coef Fsqd
_refine_ls_weighting_details 'calc w=1/[\s^2^(Fo^2^)+(0.0369P)^2^+43.0711P] where P=(Fo^2^+2Fc^2^)/3'
_refine_ls_weighting_scheme calc
_refine_ls_wR_factor_gt 0.0799
_refine_ls_wR_factor_ref 0.0851
_reflns_number_gt 6118
_reflns_number_total 7069
_reflns_threshold_expression >2sigma(I)
_cod_data_source_file c3dt53580k2.cif
_cod_data_source_block B_220K
_cod_depositor_comments
;Adding full bibliography for
 ./tmp-cod-update-bibliographies-12899/cifs/7029807.cif.
;
_cod_original_sg_symbol_H-M C2/c
_cod_database_code 7029807

loop_
_symmetry_equiv_pos_as_xyz
'x, y, z'
'-x, y, -z+1/2'
'x+1/2, y+1/2, z'
'-x+1/2, y+1/2, -z+1/2'
'-x, -y, -z'
'x, -y, z-1/2'
'-x+1/2, -y+1/2, -z'
'x+1/2, -y+1/2, z-1/2'

loop_
_atom_site_label
_atom_site_type_symbol
_atom_site_fract_x
_atom_site_fract_y
_atom_site_fract_z
_atom_site_U_iso_or_equiv
_atom_site_adp_type
_atom_site_occupancy
_atom_site_symmetry_multiplicity
_atom_site_calc_flag
_atom_site_refinement_flags
Ag1 Ag -0.155857(19) 0.45773(3) -0.632089(16) 0.02870(11) Uani 1 1 d .
Ag2 Ag 0.32294(2) 0.25223(3) -0.132724(17) 0.03221(12) Uani 1 1 d .
C17 C 0.1240(2) 0.2573(3) -0.4975(2) 0.0174(10) Uani 1 1 d .
C19 C 0.7780(2) 0.6377(3) 0.0093(2) 0.0239(11) Uani 1 1 d .
H19A H 0.7989 0.6338 0.0493 0.029 Uiso 1 1 calc R
C22 C 0.5976(2) 0.4697(3) 0.0009(2) 0.0168(10) Uani 1 1 d .
C23 C 0.2349(2) 0.0647(3) -0.6117(2) 0.0238(11) Uani 1 1 d .
H23A H 0.2128 0.0574 -0.6515 0.029 Uiso 1 1 calc R
C26 C 0.2979(2) 0.0844(3) -0.4951(2) 0.0197(10) Uani 1 1 d .
H26A H 0.3203 0.0890 -0.4551 0.024 Uiso 1 1 calc R
C27 C 0.0333(2) 0.3122(3) -0.5889(2) 0.0222(11) Uani 1 1 d .
H27A H 0.0548 0.2908 -0.6101 0.027 Uiso 1 1 calc R
C30 C 0.0600(2) 0.3024(3) -0.5299(2) 0.0182(10) Uani 1 1 d .
C31 C 0.4436(2) 0.3431(3) -0.0352(2) 0.0228(11) Uani 1 1 d .
H31A H 0.4234 0.3153 -0.0152 0.027 Uiso 1 1 calc R
C32 C 0.5034(2) 0.3835(3) -0.0036(2) 0.0213(10) Uani 1 1 d .
H32A H 0.5231 0.3819 0.0366 0.026 Uiso 1 1 calc R
C33 C 0.7197(2) 0.6520(3) -0.1078(2) 0.0215(10) Uani 1 1 d .
H33A H 0.6995 0.6567 -0.1479 0.026 Uiso 1 1 calc R
C35 C 0.2099(2) 0.2271(3) -0.4124(2) 0.0192(10) Uani 1 1 d .
C36 C 0.5332(2) 0.4264(3) -0.0331(2) 0.0169(10) Uani 1 1 d .
C37 C 0.6792(3) 0.4562(3) 0.1815(2) 0.0298(12) Uani 1 1 d .
H37A H 0.6352 0.4383 0.1616 0.036 Uiso 1 1 calc R
C38 C 0.2433(2) 0.2377(3) -0.3486(2) 0.0208(10) Uani 1 1 d .
C39 C 0.0262(2) 0.3355(3) -0.5002(2) 0.0238(11) Uani 1 1 d .
H39A H 0.0435 0.3307 -0.4603 0.029 Uiso 1 1 calc R
C40 C 0.6823(2) 0.5519(3) 0.0067(2) 0.0190(10) Uani 1 1 d .
C41 C 0.6802(2) 0.5020(3) 0.0881(2) 0.0197(10) Uani 1 1 d .
C42 C 0.7154(2) 0.6014(3) -0.0225(2) 0.0180(10) Uani 1 1 d .
C43 C 0.6861(2) 0.6094(3) -0.0814(2) 0.0195(10) Uani 1 1 d .
H43A H 0.6442 0.5866 -0.1034 0.023 Uiso 1 1 calc R
C44 C -0.0264(2) 0.3547(3) -0.6158(2) 0.0248(11) Uani 1 1 d .
H44A H -0.0437 0.3626 -0.6556 0.030 Uiso 1 1 calc R
C45 C 0.3257(2) 0.0408(3) -0.5260(2) 0.0218(11) Uani 1 1 d .
H45A H 0.3678 0.0176 -0.5057 0.026 Uiso 1 1 calc R
C46 C -0.0330(2) 0.3755(3) -0.5305(2) 0.0279(12) Uani 1 1 d .
H46A H -0.0554 0.3972 -0.5101 0.033 Uiso 1 1 calc R
C47 C 0.8083(2) 0.6796(3) -0.0204(2) 0.0250(11) Uani 1 1 d .
H47A H 0.8499 0.7037 0.0007 0.030 Uiso 1 1 calc R
C48 C 0.2056(2) 0.1724(3) -0.4948(2) 0.0178(10) Uani 1 1 d .
C49 C 0.2358(2) 0.1209(3) -0.5254(2) 0.0185(10) Uani 1 1 d .
C50 C 0.8073(3) 0.5049(3) 0.2427(2) 0.0312(12) Uani 1 1 d .
H50A H 0.8516 0.5214 0.2635 0.037 Uiso 1 1 calc R
C51 C 0.2037(2) 0.1103(3) -0.5850(2) 0.0211(10) Uani 1 1 d .
H51A H 0.1619 0.1335 -0.6064 0.025 Uiso 1 1 calc R
C52 C 0.5023(2) 0.4267(3) -0.0929(2) 0.0248(11) Uani 1 1 d .
H52A H 0.5205 0.4557 -0.1140 0.030 Uiso 1 1 calc R
C53 C 0.7123(2) 0.4924(3) 0.1519(2) 0.0234(11) Uani 1 1 d .
C54 C 0.2158(3) 0.2893(3) -0.3219(2) 0.0286(12) Uani 1 1 d .
H54A H 0.1777 0.3196 -0.3437 0.034 Uiso 1 1 calc R
C55 C 0.7781(2) 0.5168(3) 0.1834(2) 0.0279(12) Uani 1 1 d .
H55A H 0.8022 0.5406 0.1652 0.033 Uiso 1 1 calc R
C56 C 0.4438(2) 0.3830(3) -0.1203(2) 0.0274(12) Uani 1 1 d .
H56A H 0.4240 0.3819 -0.1605 0.033 Uiso 1 1 calc R
C57 C 0.3023(3) 0.1974(3) -0.3150(2) 0.0292(12) Uani 1 1 d .
H57A H 0.3236 0.1647 -0.3318 0.035 Uiso 1 1 calc R
C58 C 0.3287(3) 0.2072(4) -0.2557(2) 0.0354(13) Uani 1 1 d .
H58A H 0.3682 0.1798 -0.2330 0.043 Uiso 1 1 calc R
C59 C 0.2458(3) 0.2953(3) -0.2626(2) 0.0315(13) Uani 1 1 d .
H59A H 0.2268 0.3300 -0.2450 0.038 Uiso 1 1 calc R
C60 C 0.7121(3) 0.4471(4) 0.2403(2) 0.0336(13) Uani 1 1 d .
H60A H 0.6891 0.4232 0.2595 0.040 Uiso 1 1 calc R
N1 N -0.06049(19) 0.3851(2) -0.58791(17) 0.0223(9) Uani 1 1 d .
N2 N 0.29548(19) 0.0303(2) -0.58330(17) 0.0197(9) Uani 1 1 d .
N3 N 0.3007(2) 0.2537(3) -0.22900(18) 0.0303(10) Uani 1 1 d .
N4 N 0.15324(19) 0.2678(2) -0.44061(17) 0.0199(9) Uani 1 1 d .
N5 N 0.14786(19) 0.2102(2) -0.52758(17) 0.0190(9) Uani 1 1 d .
N6 N 0.23824(19) 0.1780(2) -0.43718(17) 0.0205(9) Uani 1 1 d .
N7 N 0.41356(19) 0.3421(2) -0.09272(17) 0.0223(9) Uani 1 1 d .
N8 N 0.7803(2) 0.6870(2) -0.07836(18) 0.0225(9) Uani 1 1 d .
N9 N 0.7759(2) 0.4712(3) 0.27169(18) 0.0309(10) Uani 1 1 d .
N10 N 0.62276(19) 0.4626(2) 0.05861(17) 0.0212(9) Uani 1 1 d .
N11 N 0.62621(18) 0.5114(2) -0.02700(16) 0.0187(8) Uani 1 1 d .
N12 N 0.71159(19) 0.5496(2) 0.06475(17) 0.0227(9) Uani 1 1 d .
Mo1 Mo 0.0000 0.46104(5) -0.7500 0.03657(18) Uani 1 2 d S
Mo2 Mo -0.00140(2) 0.58844(3) -0.639521(17) 0.01958(11) Uani 1 1 d .
Mo3 Mo -0.01048(2) 0.79149(3) -0.643654(18) 0.02031(11) Uani 1 1 d .
Mo4 Mo 0.0000 0.90531(4) -0.7500 0.03154(17) Uani 1 2 d S
Mo5 Mo -0.09155(2) 0.69335(2) -0.791128(18) 0.01883(11) Uani 1 1 d .
O1 O 0.0620(3) 0.3976(4) -0.7055(3) 0.102(2) Uani 1 1 d .
O2 O -0.03483(19) 0.5136(2) -0.70663(16) 0.0351(9) Uani 1 1 d .
O3 O 0.0520(2) 0.5249(2) -0.58721(17) 0.0412(10) Uani 1 1 d .
O4 O -0.07364(18) 0.5828(2) -0.63092(16) 0.0373(9) Uani 1 1 d .
O5 O 0.03277(18) 0.6900(2) -0.60682(15) 0.0312(9) Uani 1 1 d .
O6 O -0.0515(2) 0.6855(2) -0.71402(16) 0.0388(10) Uani 1 1 d .
O7 O -0.07527(19) 0.6043(2) -0.82290(17) 0.0389(10) Uani 1 1 d .
O8 O -0.17605(18) 0.6994(2) -0.81604(18) 0.0396(10) Uani 1 1 d .
O9 O -0.07938(19) 0.7869(3) -0.62948(18) 0.0402(10) Uani 1 1 d .
O10 O 0.04075(19) 0.8567(2) -0.59378(17) 0.0403(10) Uani 1 1 d .
O11 O -0.04917(19) 0.8586(2) -0.71230(16) 0.0361(9) Uani 1 1 d .
O12 O -0.06395(18) 0.7823(2) -0.81537(16) 0.0334(9) Uani 1 1 d .
O13 O 0.0569(2) 0.9670(3) -0.70033(18) 0.0493(11) Uani 1 1 d .

loop_
_atom_site_aniso_label
_atom_site_aniso_U_11
_atom_site_aniso_U_22
_atom_site_aniso_U_33
_atom_site_aniso_U_23
_atom_site_aniso_U_13
_atom_site_aniso_U_12
Ag1 0.0239(2) 0.0410(3) 0.0189(2) 0.00238(17) 0.00698(18) 0.01245(17)
Ag2 0.0328(2) 0.0436(3) 0.0188(2) 0.00066(18) 0.00966(19) -0.01522(19)
C17 0.016(2) 0.017(2) 0.017(3) 0.0047(19) 0.005(2) -0.0020(19)
C19 0.029(3) 0.024(3) 0.017(3) 0.001(2) 0.009(2) -0.002(2)
C22 0.016(2) 0.015(2) 0.019(3) -0.0001(19) 0.007(2) 0.0056(18)
C23 0.026(3) 0.028(3) 0.017(3) 0.001(2) 0.009(2) 0.001(2)
C26 0.017(2) 0.022(3) 0.018(3) 0.000(2) 0.006(2) 0.000(2)
C27 0.020(2) 0.030(3) 0.017(3) -0.001(2) 0.009(2) 0.001(2)
C30 0.017(2) 0.018(2) 0.018(3) 0.0001(19) 0.005(2) -0.0004(19)
C31 0.023(3) 0.022(3) 0.026(3) 0.002(2) 0.012(2) -0.003(2)
C32 0.021(2) 0.025(3) 0.017(3) 0.001(2) 0.007(2) -0.001(2)
C33 0.020(3) 0.022(3) 0.020(3) 0.004(2) 0.007(2) 0.004(2)
C35 0.021(3) 0.019(2) 0.018(3) 0.004(2) 0.010(2) 0.002(2)
C36 0.014(2) 0.019(2) 0.016(2) 0.0039(19) 0.006(2) 0.0040(19)
C37 0.019(3) 0.045(3) 0.019(3) 0.002(2) 0.003(2) -0.005(2)
C38 0.019(2) 0.026(3) 0.017(3) 0.002(2) 0.007(2) 0.000(2)
C39 0.025(3) 0.030(3) 0.016(3) 0.001(2) 0.008(2) 0.008(2)
C40 0.019(2) 0.014(2) 0.024(3) -0.001(2) 0.010(2) 0.0001(19)
C41 0.020(2) 0.020(2) 0.018(3) 0.000(2) 0.008(2) 0.004(2)
C42 0.018(2) 0.016(2) 0.023(3) -0.001(2) 0.011(2) 0.0002(19)
C43 0.016(2) 0.018(2) 0.022(3) -0.001(2) 0.006(2) -0.0003(19)
C44 0.023(3) 0.036(3) 0.013(3) -0.001(2) 0.004(2) 0.001(2)
C45 0.020(3) 0.019(2) 0.026(3) -0.001(2) 0.010(2) 0.001(2)
C46 0.023(3) 0.037(3) 0.026(3) -0.003(2) 0.012(2) 0.009(2)
C47 0.021(3) 0.029(3) 0.024(3) 0.002(2) 0.009(2) -0.005(2)
C48 0.020(2) 0.014(2) 0.022(3) 0.0019(19) 0.011(2) -0.0021(19)
C49 0.022(2) 0.014(2) 0.021(3) 0.000(2) 0.012(2) -0.0024(19)
C50 0.023(3) 0.039(3) 0.023(3) -0.002(2) 0.002(2) -0.006(2)
C51 0.018(2) 0.023(3) 0.019(3) 0.004(2) 0.004(2) 0.003(2)
C52 0.029(3) 0.025(3) 0.023(3) 0.000(2) 0.014(2) -0.005(2)
C53 0.023(3) 0.028(3) 0.015(3) 0.002(2) 0.005(2) 0.000(2)
C54 0.026(3) 0.037(3) 0.023(3) 0.001(2) 0.011(2) 0.007(2)
C55 0.024(3) 0.030(3) 0.025(3) -0.001(2) 0.006(2) -0.005(2)
C56 0.025(3) 0.036(3) 0.017(3) 0.001(2) 0.005(2) -0.005(2)
C57 0.027(3) 0.035(3) 0.023(3) 0.000(2) 0.009(2) 0.009(2)
C58 0.034(3) 0.049(4) 0.017(3) 0.005(2) 0.006(3) 0.010(3)
C59 0.036(3) 0.037(3) 0.023(3) -0.002(2) 0.014(3) 0.005(3)
C60 0.025(3) 0.051(4) 0.025(3) 0.010(3) 0.010(3) -0.001(3)
N1 0.021(2) 0.025(2) 0.017(2) 0.0017(17) 0.0041(19) 0.0047(17)
N2 0.024(2) 0.017(2) 0.020(2) -0.0021(17) 0.0109(19) 0.0017(17)
N3 0.030(2) 0.042(3) 0.016(2) -0.002(2) 0.007(2) 0.002(2)
N4 0.020(2) 0.023(2) 0.017(2) -0.0003(17) 0.0085(19) 0.0027(17)
N5 0.018(2) 0.021(2) 0.018(2) -0.0008(17) 0.0076(18) 0.0001(17)
N6 0.017(2) 0.024(2) 0.020(2) -0.0015(17) 0.0079(19) 0.0033(17)
N7 0.021(2) 0.025(2) 0.020(2) -0.0030(18) 0.0072(19) -0.0056(17)
N8 0.023(2) 0.022(2) 0.025(2) 0.0027(18) 0.013(2) -0.0015(17)
N9 0.031(3) 0.035(3) 0.020(2) 0.002(2) 0.005(2) 0.002(2)
N10 0.018(2) 0.026(2) 0.018(2) 0.0026(17) 0.0048(18) -0.0038(17)
N11 0.019(2) 0.018(2) 0.019(2) 0.0000(17) 0.0087(18) 0.0000(17)
N12 0.020(2) 0.026(2) 0.020(2) -0.0006(18) 0.0069(19) -0.0041(17)
Mo1 0.0405(4) 0.0406(4) 0.0445(4) 0.000 0.0333(4) 0.000
Mo2 0.0212(2) 0.0233(2) 0.0132(2) 0.00126(17) 0.00635(19) 0.00037(17)
Mo3 0.0246(2) 0.0211(2) 0.0176(2) -0.00388(17) 0.0113(2) 0.00002(17)
Mo4 0.0307(4) 0.0442(4) 0.0201(3) 0.000 0.0112(3) 0.000
Mo5 0.0167(2) 0.0196(2) 0.0178(2) 0.00186(17) 0.00507(19) -0.00001(16)
O1 0.129(5) 0.094(5) 0.135(6) 0.078(4) 0.106(5) 0.078(4)
O2 0.046(2) 0.030(2) 0.031(2) -0.0022(17) 0.0178(19) -0.0001(18)
O3 0.040(2) 0.044(2) 0.033(2) 0.0101(19) 0.009(2) 0.0031(19)
O4 0.033(2) 0.044(2) 0.036(2) -0.0044(19) 0.0161(19) -0.0096(18)
O5 0.033(2) 0.036(2) 0.025(2) 0.0002(16) 0.0117(18) -0.0020(16)
O6 0.055(3) 0.031(2) 0.021(2) 0.0005(16) 0.007(2) -0.0003(18)
O7 0.046(2) 0.037(2) 0.043(2) -0.0098(19) 0.029(2) -0.0124(18)
O8 0.023(2) 0.038(2) 0.053(3) 0.020(2) 0.012(2) 0.0018(17)
O9 0.037(2) 0.042(2) 0.047(3) 0.000(2) 0.024(2) 0.0015(18)
O10 0.044(2) 0.046(3) 0.034(2) -0.0165(19) 0.020(2) -0.018(2)
O11 0.041(2) 0.035(2) 0.034(2) -0.0027(18) 0.0181(19) 0.0060(18)
O12 0.038(2) 0.032(2) 0.040(2) 0.0018(18) 0.0271(19) 0.0015(17)
O13 0.056(3) 0.047(3) 0.039(3) -0.002(2) 0.014(2) -0.005(2)

loop_
_atom_type_symbol
_atom_type_description
_atom_type_scat_dispersion_real
_atom_type_scat_dispersion_imag
_atom_type_scat_source
C C 0.0033 0.0016 'International Tables Vol C Tables 4.2.6.8 and 6.1.1.4'
H H 0.0000 0.0000 'International Tables Vol C Tables 4.2.6.8 and 6.1.1.4'
N N 0.0061 0.0033 'International Tables Vol C Tables 4.2.6.8 and 6.1.1.4'
O O 0.0106 0.0060 'International Tables Vol C Tables 4.2.6.8 and 6.1.1.4'
Mo Mo -1.6832 0.6857 'International Tables Vol C Tables 4.2.6.8 and 6.1.1.4'
Ag Ag -0.8971 1.1015 'International Tables Vol C Tables 4.2.6.8 and 6.1.1.4'

loop_
_geom_angle_atom_site_label_1
_geom_angle_atom_site_label_2
_geom_angle_atom_site_label_3
_geom_angle
_geom_angle_site_symmetry_1
_geom_angle_site_symmetry_3
N1 Ag1 N9 129.46(15) . 1_454
N1 Ag1 N2 123.59(14) . 3_455
N9 Ag1 N2 106.91(15) 1_454 3_455
N8 Ag2 N3 135.46(16) 3_445 .
N8 Ag2 N7 122.18(14) 3_445 .
N3 Ag2 N7 102.34(15) . .
N4 C17 N5 125.2(4) . .
N4 C17 C30 116.4(4) . .
N5 C17 C30 118.4(4) . .
C47 C19 C42 118.6(5) . .
N11 C22 N10 124.7(4) . .
N11 C22 C36 119.0(4) . .
N10 C22 C36 116.3(4) . .
N2 C23 C51 123.3(4) . .
C49 C26 C45 118.3(4) . .
C30 C27 C44 118.3(4) . .
C27 C30 C39 118.6(4) . .
C27 C30 C17 121.7(4) . .
C39 C30 C17 119.7(4) . .
N7 C31 C32 123.5(4) . .
C31 C32 C36 118.7(4) . .
N8 C33 C43 123.3(4) . .
N4 C35 N6 124.7(4) . .
N4 C35 C38 116.6(4) . .
N6 C35 C38 118.7(4) . .
C52 C36 C32 118.7(4) . .
C52 C36 C22 122.6(4) . .
C32 C36 C22 118.7(4) . .
C60 C37 C53 119.3(5) . .
C54 C38 C57 118.7(5) . .
C54 C38 C35 120.0(4) . .
C57 C38 C35 121.3(4) . .
C46 C39 C30 119.0(4) . .
N12 C40 N11 125.0(4) . .
N12 C40 C42 117.5(4) . .
N11 C40 C42 117.4(4) . .
N10 C41 N12 125.3(4) . .
N10 C41 C53 117.5(4) . .
N12 C41 C53 117.2(4) . .
C43 C42 C19 118.8(4) . .
C43 C42 C40 120.2(4) . .
C19 C42 C40 120.9(4) . .
C42 C43 C33 119.1(4) . .
N1 C44 C27 123.6(4) . .
N2 C45 C26 123.8(4) . .
N1 C46 C39 123.7(4) . .
N8 C47 C19 123.0(5) . .
N6 C48 N5 125.2(4) . .
N6 C48 C49 117.9(4) . .
N5 C48 C49 116.9(4) . .
C26 C49 C51 118.5(4) . .
C26 C49 C48 120.5(4) . .
C51 C49 C48 121.0(4) . .
N9 C50 C55 124.0(5) . .
C23 C51 C49 119.0(4) . .
C56 C52 C36 118.2(4) . .
C55 C53 C37 118.1(5) . .
C55 C53 C41 119.9(4) . .
C37 C53 C41 122.0(4) . .
C38 C54 C59 119.0(5) . .
C50 C55 C53 118.6(5) . .
N7 C56 C52 124.1(5) . .
C58 C57 C38 118.0(5) . .
N3 C58 C57 123.9(5) . .
N3 C59 C54 123.4(5) . .
N9 C60 C37 123.4(5) . .
C46 N1 C44 116.7(4) . .
C46 N1 Ag1 120.1(3) . .
C44 N1 Ag1 123.1(3) . .
C23 N2 C45 117.1(4) . .
C23 N2 Ag1 120.7(3) . 3_545
C45 N2 Ag1 122.2(3) . 3_545
C59 N3 C58 116.9(4) . .
C59 N3 Ag2 114.5(3) . .
C58 N3 Ag2 127.5(4) . .
C17 N4 C35 115.7(4) . .
C48 N5 C17 114.0(4) . .
C35 N6 C48 115.1(4) . .
C31 N7 C56 116.8(4) . .
C31 N7 Ag2 114.9(3) . .
C56 N7 Ag2 127.5(3) . .
C47 N8 C33 117.2(4) . .
C47 N8 Ag2 127.3(3) . 3
C33 N8 Ag2 115.5(3) . 3
C50 N9 C60 116.6(4) . .
C50 N9 Ag1 112.4(3) . 1_656
C60 N9 Ag1 130.9(3) . 1_656
C41 N10 C22 115.3(4) . .
C22 N11 C40 115.3(4) . .
C41 N12 C40 114.3(4) . .
O1 Mo1 O1 105.0(5) 2_553 .
O1 Mo1 O2 105.7(2) 2_553 .
O1 Mo1 O2 107.9(2) . .
O1 Mo1 O2 107.9(2) 2_553 2_553
O1 Mo1 O2 105.7(2) . 2_553
O2 Mo1 O2 123.4(2) . 2_553
O4 Mo2 O3 103.65(19) . .
O4 Mo2 O5 102.17(17) . .
O3 Mo2 O5 100.42(18) . .
O4 Mo2 O2 93.24(17) . .
O3 Mo2 O2 100.29(18) . .
O5 Mo2 O2 150.38(15) . .
O4 Mo2 O7 163.95(16) . 2_553
O3 Mo2 O7 90.71(16) . 2_553
O5 Mo2 O7 81.88(15) . 2_553
O2 Mo2 O7 76.91(15) . 2_553
O4 Mo2 O6 90.04(17) . .
O3 Mo2 O6 166.10(17) . .
O5 Mo2 O6 73.88(14) . .
O2 Mo2 O6 81.05(14) . .
O7 Mo2 O6 76.05(14) 2_553 .
O10 Mo3 O9 103.73(19) . .
O10 Mo3 O11 102.77(19) . .
O9 Mo3 O11 97.54(18) . .
O10 Mo3 O5 98.30(18) . .
O9 Mo3 O5 98.93(17) . .
O11 Mo3 O5 149.24(15) . .
O10 Mo3 O12 90.52(16) . 2_553
O9 Mo3 O12 165.27(17) . 2_553
O11 Mo3 O12 75.32(14) . 2_553
O5 Mo3 O12 82.39(14) . 2_553
O10 Mo3 O6 162.40(17) . .
O9 Mo3 O6 92.52(17) . .
O11 Mo3 O6 81.40(14) . .
O5 Mo3 O6 72.11(14) . .
O12 Mo3 O6 73.84(14) 2_553 .
O13 Mo4 O13 106.4(3) . 2_553
O13 Mo4 O11 102.84(19) . 2_553
O13 Mo4 O11 105.16(19) 2_553 2_553
O13 Mo4 O11 105.16(19) . .
O13 Mo4 O11 102.84(19) 2_553 .
O11 Mo4 O11 132.3(2) 2_553 .
O8 Mo5 O7 106.23(19) . .
O8 Mo5 O6 111.4(2) . .
O7 Mo5 O6 110.09(18) . .
O8 Mo5 O12 107.72(17) . .
O7 Mo5 O12 110.15(17) . .
O6 Mo5 O12 111.12(18) . .
Mo1 O2 Mo2 136.6(2) . .
Mo2 O5 Mo3 121.51(19) . .
Mo5 O6 Mo2 141.2(2) . .
Mo5 O6 Mo3 129.01(19) . .
Mo2 O6 Mo3 89.15(13) . .
Mo5 O7 Mo2 127.88(19) . 2_553
Mo4 O11 Mo3 124.5(2) . .
Mo5 O12 Mo3 128.78(19) . 2_553

loop_
_geom_bond_atom_site_label_1
_geom_bond_atom_site_label_2
_geom_bond_distance
_geom_bond_site_symmetry_2
Ag1 N1 2.256(4) .
Ag1 N9 2.283(4) 1_454
Ag1 N2 2.297(4) 3_455
Ag2 N8 2.255(4) 3_445
Ag2 N3 2.299(4) .
Ag2 N7 2.338(4) .
C17 N4 1.329(6) .
C17 N5 1.345(6) .
C17 C30 1.493(6) .
C19 C47 1.390(7) .
C19 C42 1.401(7) .
C22 N11 1.327(6) .
C22 N10 1.343(6) .
C22 C36 1.490(6) .
C23 N2 1.342(6) .
C23 C51 1.380(7) .
C26 C49 1.389(6) .
C26 C45 1.387(6) .
C27 C30 1.377(7) .
C27 C44 1.385(7) .
C30 C39 1.380(6) .
C31 N7 1.333(6) .
C31 C32 1.384(7) .
C32 C36 1.386(6) .
C33 N8 1.349(6) .
C33 C43 1.386(6) .
C35 N4 1.326(6) .
C35 N6 1.333(6) .
C35 C38 1.487(7) .
C36 C52 1.387(7) .
C37 C60 1.372(7) .
C37 C53 1.389(7) .
C38 C54 1.379(7) .
C38 C57 1.383(7) .
C39 C46 1.367(7) .
C40 N12 1.343(6) .
C40 N11 1.343(6) .
C40 C42 1.490(6) .
C41 N10 1.332(6) .
C41 N12 1.341(6) .
C41 C53 1.486(7) .
C42 C43 1.371(7) .
C44 N1 1.335(6) .
C45 N2 1.339(6) .
C46 N1 1.338(6) .
C47 N8 1.346(6) .
C48 N6 1.341(6) .
C48 N5 1.340(6) .
C48 C49 1.488(6) .
C49 C51 1.391(7) .
C50 N9 1.334(7) .
C50 C55 1.385(7) .
C52 C56 1.376(7) .
C53 C55 1.385(7) .
C54 C59 1.377(7) .
C56 N7 1.341(6) .
C57 C58 1.385(7) .
C58 N3 1.336(7) .
C59 N3 1.335(7) .
C60 N9 1.348(7) .
N2 Ag1 2.297(4) 3_545
N8 Ag2 2.255(4) 3
N9 Ag1 2.283(4) 1_656
Mo1 O1 1.708(5) 2_553
Mo1 O1 1.708(5) .
Mo1 O2 1.815(4) .
Mo1 O2 1.815(4) 2_553
Mo2 O4 1.702(3) .
Mo2 O3 1.709(4) .
Mo2 O5 1.871(4) .
Mo2 O2 1.979(4) .
Mo2 O7 2.290(4) 2_553
Mo2 O6 2.363(4) .
Mo3 O10 1.678(4) .
Mo3 O9 1.708(4) .
Mo3 O11 1.935(4) .
Mo3 O5 1.948(4) .
Mo3 O12 2.300(3) 2_553
Mo3 O6 2.385(4) .
Mo4 O13 1.688(4) .
Mo4 O13 1.688(4) 2_553
Mo4 O11 1.894(4) 2_553
Mo4 O11 1.894(4) .
Mo5 O8 1.695(3) .
Mo5 O7 1.781(4) .
Mo5 O6 1.790(4) .
Mo5 O12 1.790(4) .
O7 Mo2 2.290(4) 2_553
O12 Mo3 2.300(3) 2_553
